data_4118353
loop_
_publ_author_name
'Tzu-Pin Lin'
'Fran\,cois P. Gabba\"i'

_publ_section_title
;
 Two-Electron Redox Chemistry at the Dinuclear Core of a TePt Platform:
 Chlorine Photoreductive Elimination and Isolation of a TeVPtI Complex
;
_journal_name_full 'Journal of the American Chemical Society'
_journal_page_first 12230
_journal_page_last 12238
_journal_paper_doi 10.1021/ja3046074
_journal_volume 134
_journal_year 2012
_chemical_formula_sum 'C38 H34 Cl F O2 P2 Pt Te'
_chemical_formula_weight 961.73
_chemical_name_common tep2ptf
_chemical_name_systematic
; 
 ? 
;
_space_group_IT_number 2
_symmetry_cell_setting triclinic
_symmetry_space_group_name_Hall '-P 1'
_symmetry_space_group_name_H-M 'P -1'
_atom_sites_solution_hydrogens geom
_atom_sites_solution_primary direct
_atom_sites_solution_secondary difmap
_audit_creation_method SHELXL-97
_cell_angle_alpha 79.654(3)
_cell_angle_beta 69.660(3)
_cell_angle_gamma 71.754(3)
_cell_formula_units_Z 2
_cell_length_a 11.515(4)
_cell_length_b 11.663(4)
_cell_length_c 14.145(4)
_cell_measurement_temperature 110(2)
_cell_volume 1686.3(10)
_computing_cell_refinement 'Bruker APEX'
_computing_data_collection 'Bruker APEX'
_computing_data_reduction 'Bruker APEX'
_computing_molecular_graphics 'Bruker SHELXTL'
_computing_publication_material 'Bruker SHELXTL'
_computing_structure_refinement 'SHELXL-97 (Sheldrick, 2008)'
_computing_structure_solution 'SHELXS-97 (Sheldrick, 2008)'
_diffrn_ambient_temperature 110(2)
_diffrn_measured_fraction_theta_full 0.996
_diffrn_measured_fraction_theta_max 0.996
_diffrn_measurement_device_type 'CCD area detector'
_diffrn_measurement_method 'phi and omega scans'
_diffrn_radiation_monochromator graphite
_diffrn_radiation_source 'fine-focus sealed tube'
_diffrn_radiation_type MoK\a
_diffrn_radiation_wavelength 0.71073
_diffrn_reflns_av_R_equivalents 0.0253
_diffrn_reflns_av_sigmaI/netI 0.0293
_diffrn_reflns_limit_h_max 13
_diffrn_reflns_limit_h_min -13
_diffrn_reflns_limit_k_max 13
_diffrn_reflns_limit_k_min -13
_diffrn_reflns_limit_l_max 16
_diffrn_reflns_limit_l_min -16
_diffrn_reflns_number 16161
_diffrn_reflns_theta_full 25.00
_diffrn_reflns_theta_max 25.00
_diffrn_reflns_theta_min 1.54
_exptl_absorpt_coefficient_mu 5.222
_exptl_absorpt_correction_T_max 0.6507
_exptl_absorpt_correction_T_min 0.5973
_exptl_absorpt_correction_type multi-scan
_exptl_absorpt_process_details sadabs
_exptl_crystal_colour colorless
_exptl_crystal_density_diffrn 1.894
_exptl_crystal_description block
_exptl_crystal_F_000 928
_exptl_crystal_size_max 0.11
_exptl_crystal_size_mid 0.09
_exptl_crystal_size_min 0.09
_refine_diff_density_max 0.910
_refine_diff_density_min -0.523
_refine_diff_density_rms 0.099
_refine_ls_extinction_method none
_refine_ls_goodness_of_fit_ref 1.008
_refine_ls_hydrogen_treatment constr
_refine_ls_matrix_type full
_refine_ls_number_parameters 415
_refine_ls_number_reflns 5921
_refine_ls_number_restraints 0
_refine_ls_restrained_S_all 1.008
_refine_ls_R_factor_all 0.0242
_refine_ls_R_factor_gt 0.0222
_refine_ls_shift/su_max 0.002
_refine_ls_shift/su_mean 0.000
_refine_ls_structure_factor_coef Fsqd
_refine_ls_weighting_details 'calc w=1/[\s^2^(Fo^2^)+(0.0227P)^2^+3.6000P] where P=(Fo^2^+2Fc^2^)/3'
_refine_ls_weighting_scheme calc
_refine_ls_wR_factor_gt 0.0533
_refine_ls_wR_factor_ref 0.0545
_reflns_number_gt 5578
_reflns_number_total 5921
_reflns_threshold_expression >2sigma(I)
_cod_data_source_file ja3046074_si_002_4.cif
_cod_data_source_block 4
_cod_original_cell_volume 1686.3(9)
_cod_database_code 4118353

loop_
_symmetry_equiv_pos_as_xyz
'x, y, z'
'-x, -y, -z'

loop_
_atom_site_label
_atom_site_type_symbol
_atom_site_fract_x
_atom_site_fract_y
_atom_site_fract_z
_atom_site_U_iso_or_equiv
_atom_site_adp_type
_atom_site_occupancy
_atom_site_symmetry_multiplicity
_atom_site_calc_flag
_atom_site_refinement_flags
Pt1 Pt 0.537891(13) 0.774237(12) 0.771252(10) 0.01073(5) Uani 1 1 d .
Te1 Te 0.42432(2) 0.66586(2) 0.707858(17) 0.01056(7) Uani 1 1 d .
P2 P 0.34322(9) 0.88895(9) 0.85997(7) 0.0119(2) Uani 1 1 d .
P1 P 0.72859(9) 0.65702(9) 0.67946(7) 0.0123(2) Uani 1 1 d .
Cl1 Cl 0.64259(9) 0.87410(9) 0.83368(8) 0.0211(2) Uani 1 1 d .
F1 F 0.3349(2) 0.58044(19) 0.66178(16) 0.0158(5) Uani 1 1 d .
O2 O 0.3707(2) 0.5615(2) 0.83342(19) 0.0163(6) Uani 1 1 d .
O1 O 0.4535(3) 0.7457(2) 0.56782(19) 0.0179(6) Uani 1 1 d .
C3 C 0.8221(4) 0.4417(4) 0.5866(3) 0.0168(8) Uani 1 1 d .
H3A H 0.9044 0.4463 0.5834 0.020 Uiso 1 1 calc R
C5 C 0.6923(4) 0.3424(4) 0.5496(3) 0.0181(9) Uani 1 1 d .
H5A H 0.6854 0.2787 0.5202 0.022 Uiso 1 1 calc R
C6 C 0.5825(4) 0.4286(3) 0.5964(3) 0.0167(8) Uani 1 1 d .
H6A H 0.5005 0.4235 0.5994 0.020 Uiso 1 1 calc R
C2 C 0.7118(4) 0.5301(3) 0.6334(3) 0.0135(8) Uani 1 1 d .
C21 C 0.0898(4) 0.9512(4) 0.8619(3) 0.0171(8) Uani 1 1 d .
H21A H 0.0773 1.0133 0.9026 0.020 Uiso 1 1 calc R
C24 C 0.1284(4) 0.7752(4) 0.7382(3) 0.0185(9) Uani 1 1 d .
H24A H 0.1417 0.7174 0.6933 0.022 Uiso 1 1 calc R
C25 C 0.3030(4) 0.8438(3) 0.9943(3) 0.0155(8) Uani 1 1 d .
C31 C 0.3340(4) 1.0499(3) 0.8436(3) 0.0146(8) Uani 1 1 d .
C1 C 0.5914(4) 0.5225(3) 0.6390(3) 0.0130(8) Uani 1 1 d .
C23 C 0.0059(4) 0.8472(4) 0.7810(3) 0.0217(9) Uani 1 1 d .
H23A H -0.0653 0.8351 0.7688 0.026 Uiso 1 1 calc R
C13 C 0.8423(4) 0.5909(3) 0.7493(3) 0.0146(8) Uani 1 1 d .
C18 C 0.9747(4) 0.5584(4) 0.7028(3) 0.0194(9) Uani 1 1 d .
H18A H 1.0092 0.5756 0.6320 0.023 Uiso 1 1 calc R
C26 C 0.2097(4) 0.7813(3) 1.0419(3) 0.0186(9) Uani 1 1 d .
H26A H 0.1640 0.7634 1.0045 0.022 Uiso 1 1 calc R
C7 C 0.8039(3) 0.7429(3) 0.5669(3) 0.0142(8) Uani 1 1 d .
C20 C 0.2123(3) 0.8751(3) 0.8230(3) 0.0130(8) Uani 1 1 d .
C32 C 0.2944(4) 1.1212(4) 0.9231(3) 0.0211(9) Uani 1 1 d .
H32A H 0.2652 1.0884 0.9908 0.025 Uiso 1 1 calc R
C27 C 0.1844(4) 0.7457(4) 1.1446(3) 0.0239(10) Uani 1 1 d .
H27A H 0.1203 0.7041 1.1779 0.029 Uiso 1 1 calc R
C19 C 0.2320(3) 0.7870(3) 0.7605(3) 0.0138(8) Uani 1 1 d .
C11 C 0.8694(4) 0.7900(4) 0.3863(3) 0.0285(10) Uani 1 1 d .
H11A H 0.8833 0.7704 0.3201 0.034 Uiso 1 1 calc R
C17 C 1.0556(4) 0.5014(4) 0.7593(3) 0.0248(10) Uani 1 1 d .
H17A H 1.1461 0.4801 0.7275 0.030 Uiso 1 1 calc R
C12 C 0.8226(4) 0.7150(4) 0.4697(3) 0.0220(9) Uani 1 1 d .
H12A H 0.8033 0.6450 0.4607 0.026 Uiso 1 1 calc R
C4 C 0.8126(4) 0.3482(4) 0.5452(3) 0.0167(8) Uani 1 1 d .
H4A H 0.8878 0.2881 0.5138 0.020 Uiso 1 1 calc R
C14 C 0.7935(4) 0.5646(3) 0.8531(3) 0.0167(8) Uani 1 1 d .
H14A H 0.7030 0.5866 0.8853 0.020 Uiso 1 1 calc R
C22 C -0.0138(4) 0.9372(4) 0.8417(3) 0.0193(9) Uani 1 1 d .
H22A H -0.0977 0.9885 0.8690 0.023 Uiso 1 1 calc R
C9 C 0.8747(4) 0.9220(4) 0.4950(4) 0.0296(11) Uani 1 1 d .
H9A H 0.8917 0.9935 0.5036 0.035 Uiso 1 1 calc R
C34 C 0.3375(4) 1.2911(4) 0.8063(3) 0.0225(9) Uani 1 1 d .
H34A H 0.3395 1.3734 0.7938 0.027 Uiso 1 1 calc R
C16 C 1.0058(4) 0.4750(4) 0.8623(3) 0.0248(10) Uani 1 1 d .
H16A H 1.0624 0.4344 0.9006 0.030 Uiso 1 1 calc R
C8 C 0.8290(4) 0.8477(4) 0.5787(3) 0.0217(9) Uani 1 1 d .
H8A H 0.8146 0.8684 0.6446 0.026 Uiso 1 1 calc R
C15 C 0.8745(4) 0.5071(4) 0.9098(3) 0.0228(9) Uani 1 1 d .
H15A H 0.8405 0.4899 0.9807 0.027 Uiso 1 1 calc R
C35 C 0.3747(4) 1.2197(4) 0.7268(3) 0.0264(10) Uani 1 1 d .
H35A H 0.4003 1.2539 0.6591 0.032 Uiso 1 1 calc R
C33 C 0.2977(4) 1.2410(4) 0.9034(3) 0.0249(10) Uani 1 1 d .
H33A H 0.2719 1.2895 0.9583 0.030 Uiso 1 1 calc R
C28 C 0.2516(4) 0.7706(4) 1.1979(3) 0.0266(10) Uani 1 1 d .
H28A H 0.2327 0.7470 1.2683 0.032 Uiso 1 1 calc R
C30 C 0.3727(4) 0.8648(4) 1.0490(3) 0.0181(8) Uani 1 1 d .
H30A H 0.4390 0.9038 1.0161 0.022 Uiso 1 1 calc R
C29 C 0.3461(4) 0.8291(4) 1.1511(3) 0.0228(9) Uani 1 1 d .
H29A H 0.3928 0.8450 1.1887 0.027 Uiso 1 1 calc R
C36 C 0.3748(4) 1.0996(4) 0.7452(3) 0.0237(9) Uani 1 1 d .
H36A H 0.4029 1.0507 0.6903 0.028 Uiso 1 1 calc R
C10 C 0.8957(4) 0.8924(4) 0.3989(3) 0.0309(11) Uani 1 1 d .
H10A H 0.9284 0.9429 0.3415 0.037 Uiso 1 1 calc R
C40 C 0.4563(4) 0.5092(4) 0.8904(3) 0.0211(9) Uani 1 1 d .
H40A H 0.4162 0.4606 0.9496 0.032 Uiso 1 1 calc R
H40B H 0.4765 0.5735 0.9127 0.032 Uiso 1 1 calc R
H40C H 0.5358 0.4573 0.8484 0.032 Uiso 1 1 calc R
C39 C 0.4433(4) 0.8703(4) 0.5509(3) 0.0224(9) Uani 1 1 d .
H39A H 0.4604 0.8946 0.4784 0.034 Uiso 1 1 calc R
H39B H 0.5061 0.8878 0.5744 0.034 Uiso 1 1 calc R
H39C H 0.3563 0.9155 0.5880 0.034 Uiso 1 1 calc R

loop_
_atom_site_aniso_label
_atom_site_aniso_U_11
_atom_site_aniso_U_22
_atom_site_aniso_U_33
_atom_site_aniso_U_23
_atom_site_aniso_U_13
_atom_site_aniso_U_12
Pt1 0.00910(8) 0.01150(8) 0.01190(8) -0.00312(6) -0.00259(6) -0.00278(6)
Te1 0.00998(12) 0.01117(13) 0.01137(13) -0.00175(10) -0.00351(10) -0.00334(10)
P2 0.0113(5) 0.0114(5) 0.0125(5) -0.0025(4) -0.0030(4) -0.0024(4)
P1 0.0101(5) 0.0133(5) 0.0138(5) -0.0026(4) -0.0030(4) -0.0034(4)
Cl1 0.0144(5) 0.0263(5) 0.0270(5) -0.0136(4) -0.0053(4) -0.0064(4)
F1 0.0137(11) 0.0176(12) 0.0214(12) -0.0065(9) -0.0078(9) -0.0061(9)
O2 0.0162(14) 0.0199(15) 0.0114(13) 0.0036(11) -0.0030(11) -0.0069(12)
O1 0.0259(15) 0.0155(14) 0.0143(14) 0.0020(11) -0.0075(12) -0.0087(12)
C3 0.0127(19) 0.019(2) 0.015(2) -0.0023(16) -0.0011(16) -0.0028(16)
C5 0.026(2) 0.013(2) 0.016(2) -0.0033(16) -0.0082(17) -0.0045(17)
C6 0.017(2) 0.015(2) 0.019(2) -0.0023(16) -0.0073(17) -0.0042(16)
C2 0.018(2) 0.0108(19) 0.0115(19) -0.0006(15) -0.0053(16) -0.0027(16)
C21 0.018(2) 0.014(2) 0.017(2) -0.0021(16) -0.0036(17) -0.0046(16)
C24 0.019(2) 0.015(2) 0.026(2) -0.0033(17) -0.0096(18) -0.0058(17)
C25 0.018(2) 0.013(2) 0.0141(19) -0.0038(15) -0.0034(16) -0.0019(16)
C31 0.0140(19) 0.012(2) 0.019(2) -0.0013(16) -0.0068(16) -0.0031(16)
C1 0.0161(19) 0.0099(19) 0.0109(18) 0.0012(15) -0.0041(16) -0.0021(15)
C23 0.015(2) 0.028(2) 0.026(2) -0.0008(18) -0.0093(18) -0.0085(18)
C13 0.016(2) 0.0119(19) 0.018(2) -0.0023(15) -0.0063(16) -0.0042(16)
C18 0.015(2) 0.020(2) 0.024(2) -0.0031(17) -0.0047(17) -0.0058(17)
C26 0.024(2) 0.015(2) 0.015(2) -0.0020(16) -0.0032(17) -0.0067(17)
C7 0.0090(18) 0.0128(19) 0.018(2) 0.0020(15) -0.0036(16) -0.0024(15)
C20 0.0113(18) 0.015(2) 0.0124(19) 0.0017(15) -0.0032(15) -0.0050(15)
C32 0.021(2) 0.017(2) 0.022(2) -0.0013(17) -0.0025(18) -0.0055(17)
C27 0.033(2) 0.015(2) 0.019(2) -0.0012(17) 0.0000(19) -0.0105(19)
C19 0.0078(18) 0.019(2) 0.0108(19) -0.0003(15) -0.0001(15) -0.0014(15)
C11 0.027(2) 0.036(3) 0.017(2) 0.0059(19) -0.0032(19) -0.008(2)
C17 0.010(2) 0.026(2) 0.039(3) -0.008(2) -0.0098(19) -0.0011(17)
C12 0.022(2) 0.018(2) 0.022(2) -0.0004(17) -0.0043(18) -0.0043(18)
C4 0.017(2) 0.018(2) 0.0100(19) -0.0016(15) -0.0022(16) -0.0009(16)
C14 0.018(2) 0.017(2) 0.015(2) -0.0052(16) -0.0038(16) -0.0053(16)
C22 0.013(2) 0.020(2) 0.019(2) -0.0007(17) -0.0010(17) -0.0016(17)
C9 0.026(2) 0.023(2) 0.040(3) 0.006(2) -0.010(2) -0.013(2)
C34 0.023(2) 0.012(2) 0.036(3) 0.0014(18) -0.014(2) -0.0050(17)
C16 0.027(2) 0.019(2) 0.033(3) -0.0046(19) -0.019(2) 0.0010(18)
C8 0.016(2) 0.025(2) 0.024(2) -0.0013(18) -0.0058(18) -0.0064(18)
C15 0.026(2) 0.025(2) 0.017(2) -0.0057(18) -0.0091(18) -0.0026(19)
C35 0.036(3) 0.019(2) 0.028(2) 0.0059(19) -0.015(2) -0.012(2)
C33 0.028(2) 0.019(2) 0.029(2) -0.0105(19) -0.010(2) -0.0019(18)
C28 0.036(3) 0.025(2) 0.012(2) 0.0009(18) -0.0065(19) -0.002(2)
C30 0.015(2) 0.018(2) 0.018(2) -0.0032(16) -0.0047(17) -0.0003(16)
C29 0.025(2) 0.023(2) 0.018(2) -0.0027(18) -0.0096(18) -0.0007(18)
C36 0.036(3) 0.017(2) 0.020(2) -0.0029(17) -0.0088(19) -0.0087(19)
C10 0.025(2) 0.035(3) 0.026(3) 0.011(2) -0.003(2) -0.012(2)
C40 0.024(2) 0.022(2) 0.017(2) 0.0030(17) -0.0081(18) -0.0066(18)
C39 0.028(2) 0.022(2) 0.016(2) -0.0005(17) -0.0060(18) -0.0055(18)

loop_
_atom_type_symbol
_atom_type_description
_atom_type_scat_dispersion_real
_atom_type_scat_dispersion_imag
_atom_type_scat_source
C C 0.0033 0.0016 'International Tables Vol C Tables 4.2.6.8 and 6.1.1.4'
H H 0.0000 0.0000 'International Tables Vol C Tables 4.2.6.8 and 6.1.1.4'
P P 0.1023 0.0942 'International Tables Vol C Tables 4.2.6.8 and 6.1.1.4'
Te Te -0.5308 1.6751 'International Tables Vol C Tables 4.2.6.8 and 6.1.1.4'
Pt Pt -1.7033 8.3905 'International Tables Vol C Tables 4.2.6.8 and 6.1.1.4'
Cl Cl 0.1484 0.1585 'International Tables Vol C Tables 4.2.6.8 and 6.1.1.4'
F F 0.0171 0.0103 'International Tables Vol C Tables 4.2.6.8 and 6.1.1.4'
O O 0.0106 0.0060 'International Tables Vol C Tables 4.2.6.8 and 6.1.1.4'

loop_
_geom_angle_atom_site_label_1
_geom_angle_atom_site_label_2
_geom_angle_atom_site_label_3
_geom_angle
P1 Pt1 P2 177.81(3)
P1 Pt1 Cl1 91.76(4)
P2 Pt1 Cl1 90.39(4)
P1 Pt1 Te1 88.68(3)
P2 Pt1 Te1 89.17(3)
Cl1 Pt1 Te1 178.93(3)
F1 Te1 O2 81.03(10)
F1 Te1 O1 82.75(10)
O2 Te1 O1 163.78(11)
F1 Te1 C1 82.65(12)
O2 Te1 C1 92.87(12)
O1 Te1 C1 84.72(12)
F1 Te1 C19 82.43(12)
O2 Te1 C19 86.00(12)
O1 Te1 C19 92.21(12)
C1 Te1 C19 165.04(14)
F1 Te1 Pt1 178.75(6)
O2 Te1 Pt1 97.73(8)
O1 Te1 Pt1 98.49(8)
C1 Te1 Pt1 97.65(10)
C19 Te1 Pt1 97.29(10)
C25 P2 C20 105.09(17)
C25 P2 C31 107.70(18)
C20 P2 C31 106.33(17)
C25 P2 Pt1 112.09(13)
C20 P2 Pt1 112.44(13)
C31 P2 Pt1 112.70(13)
C2 P1 C13 105.04(17)
C2 P1 C7 105.19(18)
C13 P1 C7 108.39(17)
C2 P1 Pt1 113.03(13)
C13 P1 Pt1 113.78(13)
C7 P1 Pt1 110.87(13)
C40 O2 Te1 119.3(2)
C39 O1 Te1 120.1(2)
C4 C3 C2 120.5(4)
C4 C3 H3A 119.7
C2 C3 H3A 119.7
C6 C5 C4 120.5(4)
C6 C5 H5A 119.8
C4 C5 H5A 119.8
C5 C6 C1 120.3(4)
C5 C6 H6A 119.8
C1 C6 H6A 119.8
C1 C2 C3 119.6(3)
C1 C2 P1 121.0(3)
C3 C2 P1 119.3(3)
C22 C21 C20 120.4(4)
C22 C21 H21A 119.8
C20 C21 H21A 119.8
C23 C24 C19 120.2(4)
C23 C24 H24A 119.9
C19 C24 H24A 119.9
C30 C25 C26 119.7(4)
C30 C25 P2 119.0(3)
C26 C25 P2 121.2(3)
C32 C31 C36 119.6(4)
C32 C31 P2 123.6(3)
C36 C31 P2 116.8(3)
C6 C1 C2 119.6(3)
C6 C1 Te1 122.6(3)
C2 C1 Te1 117.8(3)
C24 C23 C22 120.5(4)
C24 C23 H23A 119.8
C22 C23 H23A 119.8
C18 C13 C14 119.1(4)
C18 C13 P1 122.8(3)
C14 C13 P1 117.9(3)
C17 C18 C13 120.0(4)
C17 C18 H18A 120.0
C13 C18 H18A 120.0
C27 C26 C25 119.2(4)
C27 C26 H26A 120.4
C25 C26 H26A 120.4
C8 C7 C12 119.2(4)
C8 C7 P1 118.5(3)
C12 C7 P1 121.9(3)
C19 C20 C21 120.1(3)
C19 C20 P2 121.1(3)
C21 C20 P2 118.7(3)
C31 C32 C33 119.5(4)
C31 C32 H32A 120.3
C33 C32 H32A 120.3
C28 C27 C26 120.1(4)
C28 C27 H27A 119.9
C26 C27 H27A 119.9
C24 C19 C20 119.4(3)
C24 C19 Te1 122.4(3)
C20 C19 Te1 118.1(3)
C10 C11 C12 120.3(4)
C10 C11 H11A 119.8
C12 C11 H11A 119.8
C18 C17 C16 120.2(4)
C18 C17 H17A 119.9
C16 C17 H17A 119.9
C11 C12 C7 119.8(4)
C11 C12 H12A 120.1
C7 C12 H12A 120.1
C3 C4 C5 119.5(4)
C3 C4 H4A 120.3
C5 C4 H4A 120.3
C15 C14 C13 120.9(4)
C15 C14 H14A 119.5
C13 C14 H14A 119.5
C21 C22 C23 119.3(4)
C21 C22 H22A 120.4
C23 C22 H22A 120.4
C8 C9 C10 120.1(4)
C8 C9 H9A 119.9
C10 C9 H9A 119.9
C33 C34 C35 118.9(4)
C33 C34 H34A 120.6
C35 C34 H34A 120.6
C15 C16 C17 120.6(4)
C15 C16 H16A 119.7
C17 C16 H16A 119.7
C9 C8 C7 120.4(4)
C9 C8 H8A 119.8
C7 C8 H8A 119.8
C14 C15 C16 119.1(4)
C14 C15 H15A 120.4
C16 C15 H15A 120.4
C36 C35 C34 120.5(4)
C36 C35 H35A 119.8
C34 C35 H35A 119.8
C34 C33 C32 121.4(4)
C34 C33 H33A 119.3
C32 C33 H33A 119.3
C27 C28 C29 121.0(4)
C27 C28 H28A 119.5
C29 C28 H28A 119.5
C29 C30 C25 120.3(4)
C29 C30 H30A 119.8
C25 C30 H30A 119.8
C28 C29 C30 119.6(4)
C28 C29 H29A 120.2
C30 C29 H29A 120.2
C35 C36 C31 120.2(4)
C35 C36 H36A 119.9
C31 C36 H36A 119.9
C11 C10 C9 120.1(4)
C11 C10 H10A 119.9
C9 C10 H10A 119.9
O2 C40 H40A 109.5
O2 C40 H40B 109.5
H40A C40 H40B 109.5
O2 C40 H40C 109.5
H40A C40 H40C 109.5
H40B C40 H40C 109.5
O1 C39 H39A 109.5
O1 C39 H39B 109.5
H39A C39 H39B 109.5
O1 C39 H39C 109.5
H39A C39 H39C 109.5
H39B C39 H39C 109.5

loop_
_geom_bond_atom_site_label_1
_geom_bond_atom_site_label_2
_geom_bond_distance
Pt1 P1 2.2699(11)
Pt1 P2 2.2714(11)
Pt1 Cl1 2.3619(10)
Pt1 Te1 2.5238(5)
Te1 F1 1.954(2)
Te1 O2 1.988(2)
Te1 O1 1.993(3)
Te1 C1 2.171(4)
Te1 C19 2.174(4)
P2 C25 1.813(4)
P2 C20 1.818(4)
P2 C31 1.823(4)
P1 C2 1.807(4)
P1 C13 1.810(4)
P1 C7 1.817(4)
O2 C40 1.412(5)
O1 C39 1.405(5)
C3 C4 1.377(5)
C3 C2 1.398(5)
C3 H3A 0.9500
C5 C6 1.382(5)
C5 C4 1.387(6)
C5 H5A 0.9500
C6 C1 1.386(5)
C6 H6A 0.9500
C2 C1 1.392(5)
C21 C22 1.382(6)
C21 C20 1.390(5)
C21 H21A 0.9500
C24 C23 1.381(6)
C24 C19 1.386(5)
C24 H24A 0.9500
C25 C30 1.387(5)
C25 C26 1.396(5)
C31 C32 1.381(6)
C31 C36 1.385(6)
C23 C22 1.388(6)
C23 H23A 0.9500
C13 C18 1.390(5)
C13 C14 1.393(5)
C18 C17 1.374(6)
C18 H18A 0.9500
C26 C27 1.390(6)
C26 H26A 0.9500
C7 C8 1.390(6)
C7 C12 1.398(6)
C20 C19 1.388(5)
C32 C33 1.384(6)
C32 H32A 0.9500
C27 C28 1.371(6)
C27 H27A 0.9500
C11 C10 1.375(7)
C11 C12 1.390(6)
C11 H11A 0.9500
C17 C16 1.383(6)
C17 H17A 0.9500
C12 H12A 0.9500
C4 H4A 0.9500
C14 C15 1.378(5)
C14 H14A 0.9500
C22 H22A 0.9500
C9 C8 1.383(6)
C9 C10 1.384(7)
C9 H9A 0.9500
C34 C33 1.371(6)
C34 C35 1.385(6)
C34 H34A 0.9500
C16 C15 1.382(6)
C16 H16A 0.9500
C8 H8A 0.9500
C15 H15A 0.9500
C35 C36 1.378(6)
C35 H35A 0.9500
C33 H33A 0.9500
C28 C29 1.375(6)
C28 H28A 0.9500
C30 C29 1.381(6)
C30 H30A 0.9500
C29 H29A 0.9500
C36 H36A 0.9500
C10 H10A 0.9500
C40 H40A 0.9800
C40 H40B 0.9800
C40 H40C 0.9800
C39 H39A 0.9800
C39 H39B 0.9800
C39 H39C 0.9800

loop_
_geom_torsion_atom_site_label_1
_geom_torsion_atom_site_label_2
_geom_torsion_atom_site_label_3
_geom_torsion_atom_site_label_4
_geom_torsion
P1 Pt1 Te1 F1 114(3)
P2 Pt1 Te1 F1 -66(3)
Cl1 Pt1 Te1 F1 0(3)
P1 Pt1 Te1 O2 104.27(8)
P2 Pt1 Te1 O2 -76.16(8)
Cl1 Pt1 Te1 O2 -10.3(14)
P1 Pt1 Te1 O1 -75.46(8)
P2 Pt1 Te1 O1 104.11(8)
Cl1 Pt1 Te1 O1 170.0(14)
P1 Pt1 Te1 C1 10.31(10)
P2 Pt1 Te1 C1 -170.12(10)
Cl1 Pt1 Te1 C1 -104.3(14)
P1 Pt1 Te1 C19 -168.80(10)
P2 Pt1 Te1 C19 10.77(10)
Cl1 Pt1 Te1 C19 76.6(14)
P1 Pt1 P2 C25 116.7(9)
Cl1 Pt1 P2 C25 -73.62(14)
Te1 Pt1 P2 C25 105.40(14)
P1 Pt1 P2 C20 -1.4(9)
Cl1 Pt1 P2 C20 168.24(13)
Te1 Pt1 P2 C20 -12.74(13)
P1 Pt1 P2 C31 -121.6(9)
Cl1 Pt1 P2 C31 48.08(14)
Te1 Pt1 P2 C31 -132.90(13)
P2 Pt1 P1 C2 -24.1(9)
Cl1 Pt1 P1 C2 166.22(13)
Te1 Pt1 P1 C2 -12.81(13)
P2 Pt1 P1 C13 -143.8(9)
Cl1 Pt1 P1 C13 46.52(14)
Te1 Pt1 P1 C13 -132.50(14)
P2 Pt1 P1 C7 93.7(9)
Cl1 Pt1 P1 C7 -75.95(14)
Te1 Pt1 P1 C7 105.03(13)
F1 Te1 O2 C40 140.7(3)
O1 Te1 O2 C40 139.5(4)
C1 Te1 O2 C40 58.6(3)
C19 Te1 O2 C40 -136.3(3)
Pt1 Te1 O2 C40 -39.5(3)
F1 Te1 O1 C39 139.5(3)
O2 Te1 O1 C39 140.7(4)
C1 Te1 O1 C39 -137.2(3)
C19 Te1 O1 C39 57.4(3)
Pt1 Te1 O1 C39 -40.3(3)
C4 C5 C6 C1 0.4(6)
C4 C3 C2 C1 0.6(6)
C4 C3 C2 P1 -175.9(3)
C13 P1 C2 C1 136.1(3)
C7 P1 C2 C1 -109.6(3)
Pt1 P1 C2 C1 11.5(3)
C13 P1 C2 C3 -47.5(3)
C7 P1 C2 C3 66.8(3)
Pt1 P1 C2 C3 -172.1(3)
C20 P2 C25 C30 -168.7(3)
C31 P2 C25 C30 -55.7(3)
Pt1 P2 C25 C30 68.8(3)
C20 P2 C25 C26 15.6(4)
C31 P2 C25 C26 128.7(3)
Pt1 P2 C25 C26 -106.8(3)
C25 P2 C31 C32 -3.8(4)
C20 P2 C31 C32 108.4(3)
Pt1 P2 C31 C32 -128.0(3)
C25 P2 C31 C36 173.3(3)
C20 P2 C31 C36 -74.5(3)
Pt1 P2 C31 C36 49.1(3)
C5 C6 C1 C2 0.6(6)
C5 C6 C1 Te1 177.2(3)
C3 C2 C1 C6 -1.1(5)
P1 C2 C1 C6 175.3(3)
C3 C2 C1 Te1 -177.9(3)
P1 C2 C1 Te1 -1.4(4)
F1 Te1 C1 C6 -3.0(3)
O2 Te1 C1 C6 77.5(3)
O1 Te1 C1 C6 -86.4(3)
C19 Te1 C1 C6 -7.7(7)
Pt1 Te1 C1 C6 175.7(3)
F1 Te1 C1 C2 173.6(3)
O2 Te1 C1 C2 -105.8(3)
O1 Te1 C1 C2 90.3(3)
C19 Te1 C1 C2 169.0(4)
Pt1 Te1 C1 C2 -7.6(3)
C19 C24 C23 C22 4.0(6)
C2 P1 C13 C18 82.1(4)
C7 P1 C13 C18 -30.0(4)
Pt1 P1 C13 C18 -153.8(3)
C2 P1 C13 C14 -93.6(3)
C7 P1 C13 C14 154.3(3)
Pt1 P1 C13 C14 30.5(3)
C14 C13 C18 C17 -0.2(6)
P1 C13 C18 C17 -175.8(3)
C30 C25 C26 C27 2.7(6)
P2 C25 C26 C27 178.4(3)
C2 P1 C7 C8 179.8(3)
C13 P1 C7 C8 -68.2(3)
Pt1 P1 C7 C8 57.3(3)
C2 P1 C7 C12 7.7(4)
C13 P1 C7 C12 119.6(3)
Pt1 P1 C7 C12 -114.8(3)
C22 C21 C20 C19 2.3(6)
C22 C21 C20 P2 -175.0(3)
C25 P2 C20 C19 -111.7(3)
C31 P2 C20 C19 134.3(3)
Pt1 P2 C20 C19 10.5(3)
C25 P2 C20 C21 65.6(3)
C31 P2 C20 C21 -48.4(3)
Pt1 P2 C20 C21 -172.2(3)
C36 C31 C32 C33 -0.8(6)
P2 C31 C32 C33 176.2(3)
C25 C26 C27 C28 -0.8(6)
C23 C24 C19 C20 -2.6(6)
C23 C24 C19 Te1 174.0(3)
C21 C20 C19 C24 -0.5(5)
P2 C20 C19 C24 176.7(3)
C21 C20 C19 Te1 -177.3(3)
P2 C20 C19 Te1 -0.1(4)
F1 Te1 C19 C24 -6.6(3)
O2 Te1 C19 C24 -88.1(3)
O1 Te1 C19 C24 75.8(3)
C1 Te1 C19 C24 -2.0(7)
Pt1 Te1 C19 C24 174.6(3)
F1 Te1 C19 C20 170.1(3)
O2 Te1 C19 C20 88.6(3)
O1 Te1 C19 C20 -107.6(3)
C1 Te1 C19 C20 174.7(4)
Pt1 Te1 C19 C20 -8.7(3)
C13 C18 C17 C16 0.7(6)
C10 C11 C12 C7 -0.9(6)
C8 C7 C12 C11 1.9(6)
P1 C7 C12 C11 174.0(3)
C2 C3 C4 C5 0.4(6)
C6 C5 C4 C3 -0.9(6)
C18 C13 C14 C15 0.0(6)
P1 C13 C14 C15 175.8(3)
C20 C21 C22 C23 -0.9(6)
C24 C23 C22 C21 -2.3(6)
C18 C17 C16 C15 -1.0(6)
C10 C9 C8 C7 0.0(6)
C12 C7 C8 C9 -1.4(6)
P1 C7 C8 C9 -173.8(3)
C13 C14 C15 C16 -0.3(6)
C17 C16 C15 C14 0.8(6)
C33 C34 C35 C36 -1.7(6)
C35 C34 C33 C32 0.2(6)
C31 C32 C33 C34 1.1(6)
C26 C27 C28 C29 -1.0(7)
C26 C25 C30 C29 -3.0(6)
P2 C25 C30 C29 -178.7(3)
C27 C28 C29 C30 0.8(6)
C25 C30 C29 C28 1.2(6)
C34 C35 C36 C31 1.9(7)
C32 C31 C36 C35 -0.7(6)
P2 C31 C36 C35 -177.9(3)
C12 C11 C10 C9 -0.5(7)
C8 C9 C10 C11 1.0(7)
